data_9010242
loop_
_publ_author_name
'Allan, D. R.'
'Marshall, W. G.'
'Pulham, C. R.'

_publ_section_title
;
 The high-pressure crystal structure of
 potassium hydrogen carbonate (KHCO3)
 Sample: P = 5.5 GPa
;
_journal_name_full 'American Mineralogist'
_journal_page_first 1018
_journal_page_last 1025
_journal_paper_doi 10.2138/am.2007.2336
_journal_volume 92
_journal_year 2007
_chemical_formula_structural KHCO3
_chemical_formula_sum 'C H K O3'
_chemical_name_mineral Kalicinite
_space_group_IT_number 2
_symmetry_space_group_name_Hall '-P 1'
_symmetry_space_group_name_H-M 'P -1'
_cell_angle_alpha 95.109
_cell_angle_beta 100.743
_cell_angle_gamma 108.934
_cell_length_a 6.1443
_cell_length_b 5.2974
_cell_length_c 4.2133
_cell_formula_units_Z 2
_cell_volume 125.784
_database_code_amcsd 0004363
_diffrn_ambient_pressure 5.5e+06
_exptl_crystal_density_diffrn 2.643
_cod_original_formula_sum 'K H C O3'
_cod_database_code 9010242
_amcsd_formula_title KHCO3

loop_
_space_group_symop_operation_xyz
x,y,z
-x,-y,-z

loop_
_atom_site_label
_atom_site_fract_x
_atom_site_fract_y
_atom_site_fract_z
K 0.29920 0.13430 0.29058
H 0.06590 0.69210 0.55240
C 0.23000 0.57370 0.90570
O1 0.20730 0.77740 0.74710
O2 0.10540 0.33260 0.76820
O3 0.36930 0.64050 0.17180

loop_
_cod_related_entry_id
_cod_related_entry_database
_cod_related_entry_code
1 AMCSD 0004363
